data_2201732
loop_
_publ_author_name
'Ivashevskaja, Svetlana N.'
'Aleshina, Lyudmila A.'
'Andreev, Vladimir P.'
'Nizhnik, Yakov P.'
'Chernyshev, Vladimir V.'

_publ_section_title
;
 Bis(\m-quinoline
 <i>N</i>-oxide-\k^2^<i>O</i>:<i>O</i>)bis[dichlorocopper(II)], a
 powder diffraction study
;
_journal_issue 12
_journal_name_full 'Acta Crystallographica Section E'
_journal_page_first m721
_journal_page_last m723
_journal_paper_doi 10.1107/S1600536802020561
_journal_volume 58
_journal_year 2002
_chemical_formula_iupac '[Cu2 Cl4 (C9 H7 N O)2]'
_chemical_formula_moiety 'C18 H14 Cl4 Cu2 N2 O2'
_chemical_formula_sum 'C18 H14 Cl4 Cu2 N2 O2'
_chemical_formula_weight 559.02
_chemical_melting_point 208.0(10)
_chemical_name_systematic ?
_space_group_IT_number 14
_symmetry_cell_setting monoclinic
_symmetry_space_group_name_Hall '-P 2yn'
_symmetry_space_group_name_H-M 'P 1 21/n 1'
_audit_creation_method SHELXL
_cell_angle_alpha 90.00
_cell_angle_beta 98.27(2)
_cell_angle_gamma 90.00
_cell_formula_units_Z 2
_cell_length_a 11.780(3)
_cell_length_b 14.872(5)
_cell_length_c 6.061(2)
_cell_measurement_reflns_used 66
_cell_measurement_temperature 293(2)
_cell_measurement_theta_max 26.3
_cell_measurement_theta_min 4.8
_cell_volume 1050.8(6)
_computing_cell_refinement 'LSPAID (Visser, 1986)'
_computing_data_collection 'local program'
_computing_data_reduction 'local program'
_computing_molecular_graphics 'PLATON (Spek, 2000)'
_computing_publication_material 'MRIA, SHELXL97 (Sheldrick, 1997) and PARST (Nardelli, 1983)'
_computing_structure_refinement MRIA
_computing_structure_solution 'MRIA (Zlokazov & Chernyshev, 1992)'
_diffrn_ambient_temperature 293(2)
_diffrn_measurement_device 'X-ray powder diffraction system DRON-4.07'
_diffrn_radiation_monochromator 'pyrolitic graphite crystal'
_diffrn_radiation_source 'BSV-28, line-focus sealed tube'
_diffrn_radiation_type FeK\a
_diffrn_radiation_wavelength 1.93728
_diffrn_reflns_limit_h_max 6
_diffrn_reflns_limit_h_min 0
_diffrn_reflns_limit_k_max 8
_diffrn_reflns_limit_k_min 0
_diffrn_reflns_limit_l_max 3
_diffrn_reflns_limit_l_min -3
_diffrn_reflns_theta_max 35.0
_diffrn_reflns_theta_min 5.0
_exptl_absorpt_coefficient_mu 7.32
_exptl_absorpt_correction_type none
_exptl_crystal_density_diffrn 1.767
_exptl_crystal_density_method 'not measured'
_exptl_crystal_F_000 556
_refine_diff_density_max 0.52
_refine_diff_density_min -0.48
_refine_ls_extinction_method none
_refine_ls_goodness_of_fit_all 2.80
_refine_ls_hydrogen_treatment constr
_refine_ls_matrix_type fullcycle
_refine_ls_number_constraints 1
_refine_ls_number_parameters 77
_refine_ls_shift/su_max .02
_refine_ls_shift/su_mean .003
_refine_ls_structure_factor_coef Inet
_refine_ls_weighting_details 'calc w = 1/Ymeas^2^'
_refine_ls_weighting_scheme calc
_cod_data_source_file ya6147.cif
_cod_data_source_block I
_cod_original_sg_symbol_H-M 'P 21/n'
_cod_database_code 2201732

loop_
_symmetry_equiv_pos_as_xyz
'x, y, z'
'-x+1/2, y+1/2, -z+1/2'
'-x, -y, -z'
'x+1/2, -y+1/2, z+1/2'

loop_
_atom_site_label
_atom_site_fract_x
_atom_site_fract_y
_atom_site_fract_z
_atom_site_U_iso_or_equiv
_atom_site_thermal_displace_type
_atom_site_calc_flag
_atom_site_refinement_flags
_atom_site_occupancy
_atom_site_disorder_group
_atom_site_type_symbol
Cu 0.6088(3) 0.4852(3) 0.3751(5) 0.0480(10) Uiso d . 1 . Cu
Cl1 0.6301(5) 0.3910(4) 0.0995(12) 0.074(3) Uiso d . 1 . Cl
Cl2 0.7791(6) 0.5509(5) 0.4219(9) 0.081(3) Uiso d . 1 . Cl
O1 0.4408(15) 0.4384(10) 0.384(3) 0.087(3) Uiso d . 1 . O
N1 0.3980(18) 0.3627(13) 0.304(4) 0.087(3) Uiso d . 1 . N
C2 0.330(2) 0.3629(18) 0.098(5) 0.087(3) Uiso d . 1 . C
C3 0.286(2) 0.283(2) -0.002(4) 0.087(3) Uiso d . 1 . C
C4 0.312(2) 0.2013(19) 0.107(5) 0.087(3) Uiso d . 1 . C
C5 0.404(2) 0.1175(16) 0.427(4) 0.087(3) Uiso d . 1 . C
C6 0.471(2) 0.1138(17) 0.636(5) 0.087(3) Uiso d . 1 . C
C7 0.517(2) 0.194(2) 0.735(4) 0.087(3) Uiso d . 1 . C
C8 0.492(2) 0.2761(16) 0.627(4) 0.087(3) Uiso d . 1 . C
C9 0.424(2) 0.2820(18) 0.416(4) 0.087(3) Uiso d . 1 . C
C10 0.380(2) 0.2001(19) 0.317(4) 0.087(3) Uiso d . 1 . C
H2 0.3132 0.4172 0.0207 0.051 Uiso d . 1 . H
H3 0.2413 0.2844 -0.1423 0.051 Uiso d . 1 . H
H4 0.2811 0.1476 0.0447 0.051 Uiso d . 1 . H
H5 0.3740 0.0646 0.3580 0.051 Uiso d . 1 . H
H6 0.4883 0.0587 0.7066 0.051 Uiso d . 1 . H
H7 0.5617 0.1921 0.8752 0.051 Uiso d . 1 . H
H8 0.5236 0.3290 0.6935 0.051 Uiso d . 1 . H

loop_
_atom_type_symbol
_atom_type_description
_atom_type_scat_dispersion_real
_atom_type_scat_dispersion_imag
_atom_type_scat_source
Cu Cu -1.9646 0.5888 'International Tables Vol C Tables 4.2.6.8 and 6.1.1.4'
Cl Cl 0.3639 0.7018 'International Tables Vol C Tables 4.2.6.8 and 6.1.1.4'
O O 0.0492 0.0322 'International Tables Vol C Tables 4.2.6.8 and 6.1.1.4'
N N 0.0311 0.0180 'International Tables Vol C Tables 4.2.6.8 and 6.1.1.4'
C C 0.0181 0.0091 'International Tables Vol C Tables 4.2.6.8 and 6.1.1.4'
H H 0.0000 0.0000 'International Tables Vol C Tables 4.2.6.8 and 6.1.1.4'

loop_
_geom_angle_atom_site_label_1
_geom_angle_atom_site_label_2
_geom_angle_atom_site_label_3
_geom_angle_site_symmetry_1
_geom_angle
_geom_angle_publ_flag
O1 Cu O1 3_666 78.0(10) yes
O1 Cu Cl1 3_666 169.2(6) ?
O1 Cu Cl2 . 168.8(5) yes
O1 Cu Cl2 3_666 90.6(5) ?
O1 Cu Cl1 . 91.1(5) yes
Cl2 Cu Cl1 . 100.2(3) yes
Cu O1 Cu 3_666 101.80(10) yes
N1 O1 Cu . 126.3(15) yes
N1 O1 O1 3_666 164.8(5) ?
N1 C9 C8 . 124(2) ?
N1 C9 C10 . 119(2) ?
N1 C2 C3 . 121(2) ?
O1 N1 C2 . 119(2) ?
O1 N1 C9 . 121(2) ?
C2 N1 C9 . 120(2) ?
C3 C4 C10 . 120(2) ?
C4 C3 C2 . 119(3) ?
C4 C10 C5 . 119(2) ?
C4 C10 C9 . 120(2) ?
C5 C6 C7 . 119(2) ?
C5 C10 C9 . 121(2) ?
C6 C5 C10 . 121(2) ?
C6 C7 C8 . 120(3) ?
C7 C8 C9 . 122(2) ?
C8 C9 C10 . 117(2) ?
N1 C2 H2 . 120 ?
C3 C2 H2 . 118 ?
C4 C3 H3 . 121 ?
C2 C3 H3 . 120 ?
C3 C4 H4 . 120 ?
C10 C4 H4 . 120 ?
C6 C5 H5 . 120 ?
C10 C5 H5 . 119 ?
C5 C6 H6 . 120 ?
C7 C6 H6 . 120 ?
C6 C7 H7 . 120 ?
C8 C7 H7 . 120 ?
C7 C8 H8 . 120 ?
C9 C8 H8 . 118 ?

loop_
_geom_bond_atom_site_label_1
_geom_bond_atom_site_label_2
_geom_bond_site_symmetry_2
_geom_bond_distance
_geom_bond_publ_flag
Cu O1 . 2.11(2) yes
Cu O1 3_666 2.00(2) yes
Cu Cl2 . 2.213(8) yes
Cu Cl1 . 2.222(8) yes
O1 N1 . 1.30(2) ?
C2 N1 . 1.38(3) ?
C2 C3 . 1.40(4) ?
C4 C3 . 1.40(4) ?
C4 C10 . 1.40(4) ?
C5 C6 . 1.40(4) ?
C5 C10 . 1.41(4) ?
C7 C6 . 1.40(4) ?
C7 C8 . 1.40(4) ?
C9 N1 . 1.39(3) ?
C9 C8 . 1.41(3) ?
C9 C10 . 1.42(4) ?
C2 H2 . 0.94 ?
C3 H3 . 0.93 ?
C4 H4 . 0.93 ?
C5 H5 . 0.93 ?
C6 H6 . 0.93 ?
C7 H7 . 0.93 ?
C8 H8 . 0.94 ?

loop_
_geom_torsion_atom_site_label_1
_geom_torsion_atom_site_label_2
_geom_torsion_atom_site_label_3
_geom_torsion_atom_site_label_4
_geom_torsion
_geom_torsion_publ_flag
Cl1 Cu O1 N1 20(2) yes
Cu O1 N1 C2 -100(2) yes
